data_7118699
loop_
_publ_author_name
'Mukhopadhyay, Sujay'
'Singh, Roop Shikha'
'Biswas, Arnab'
'Pandey, Daya Shankar'

_publ_section_title
;
 Photochemical water oxidation by cyclometalated iridium(iii) complexes: a
 mechanistic insight.
;
_journal_issue 19
_journal_name_full 'Chemical communications (Cambridge, England)'
_journal_page_first 3840
_journal_page_last 3843
_journal_paper_doi 10.1039/c5cc10520j
_journal_volume 52
_journal_year 2016
_chemical_formula_moiety 'C29 H35 Cl Ir N O2'
_chemical_formula_sum 'C29 H35 Cl Ir N O2'
_chemical_formula_weight 657.25
_chemical_name_systematic
; 
 ? 
;
_space_group_IT_number 2
_symmetry_cell_setting triclinic
_symmetry_space_group_name_Hall '-P 1'
_symmetry_space_group_name_H-M 'P -1'
_atom_sites_solution_hydrogens geom
_atom_sites_solution_primary direct
_atom_sites_solution_secondary difmap
_audit_creation_method SHELXL-97
_audit_update_record
;
2015-08-12 deposited with the CCDC.
2016-02-02 downloaded from the CCDC.
;
_cell_angle_alpha 98.6090(17)
_cell_angle_beta 98.7430(17)
_cell_angle_gamma 101.8740(16)
_cell_formula_units_Z 2
_cell_length_a 8.5776(3)
_cell_length_b 11.6804(4)
_cell_length_c 14.1330(5)
_cell_measurement_reflns_used 9926
_cell_measurement_temperature 296(2)
_cell_measurement_theta_max 27.42
_cell_measurement_theta_min 2.55
_cell_volume 1345.40(8)
_computing_structure_refinement 'SHELXL-97 (Sheldrick, 1997)'
_computing_structure_solution 'SHELXS-97 (Sheldrick, 1990)'
_diffrn_ambient_temperature 296(2)
_diffrn_measured_fraction_theta_full 0.989
_diffrn_measured_fraction_theta_max 0.989
_diffrn_measurement_device_type 'Bruker APEX-II CCD'
_diffrn_measurement_method '\f and \w scans'
_diffrn_radiation_monochromator graphite
_diffrn_radiation_source 'fine-focus sealed tube'
_diffrn_radiation_type MoK\a
_diffrn_radiation_wavelength 0.71073
_diffrn_reflns_av_R_equivalents 0.0415
_diffrn_reflns_av_sigmaI/netI 0.0249
_diffrn_reflns_limit_h_max 11
_diffrn_reflns_limit_h_min -11
_diffrn_reflns_limit_k_max 15
_diffrn_reflns_limit_k_min -15
_diffrn_reflns_limit_l_max 18
_diffrn_reflns_limit_l_min -18
_diffrn_reflns_number 45422
_diffrn_reflns_theta_full 27.69
_diffrn_reflns_theta_max 27.69
_diffrn_reflns_theta_min 1.48
_exptl_absorpt_coefficient_mu 5.087
_exptl_absorpt_correction_T_max 0.7372
_exptl_absorpt_correction_T_min 0.5831
_exptl_absorpt_correction_type multi-scan
_exptl_absorpt_process_details 'SADABS-2008/1 - Bruker AXS area detector scaling and absorption correction'
_exptl_crystal_colour Brown
_exptl_crystal_density_diffrn 1.622
_exptl_crystal_density_method 'not measured'
_exptl_crystal_description Needles
_exptl_crystal_F_000 652
_exptl_crystal_size_max 0.12
_exptl_crystal_size_mid 0.09
_exptl_crystal_size_min 0.06
_refine_diff_density_max 0.677
_refine_diff_density_min -0.451
_refine_diff_density_rms 0.075
_refine_ls_extinction_method none
_refine_ls_goodness_of_fit_ref 1.031
_refine_ls_hydrogen_treatment none
_refine_ls_matrix_type full
_refine_ls_number_parameters 316
_refine_ls_number_reflns 6288
_refine_ls_number_restraints 0
_refine_ls_restrained_S_all 1.031
_refine_ls_R_factor_all 0.0234
_refine_ls_R_factor_gt 0.0200
_refine_ls_shift/su_max 0.001
_refine_ls_shift/su_mean 0.000
_refine_ls_structure_factor_coef Fsqd
_refine_ls_weighting_details 'calc w=1/[\s^2^(Fo^2^)+(0.0251P)^2^+0.7112P] where P=(Fo^2^+2Fc^2^)/3'
_refine_ls_weighting_scheme calc
_refine_ls_wR_factor_gt 0.0485
_refine_ls_wR_factor_ref 0.0502
_reflns_number_gt 5739
_reflns_number_total 6288
_reflns_threshold_expression >2sigma(I)
_cod_data_source_file c5cc10520j3.cif
_cod_data_source_block 1
_cod_depositor_comments
;
The following automatic conversions were performed:

'_symmetry_cell_setting' value 'Triclinic' changed to 'triclinic'
according to
/usr/data/users/saulius/crontab/automatic-downloads/rss-feeds/RSC/lib/dictionaries/cif_core.dic
dictionary named 'cif_core.dic' version 2.4.2 from 2011-04-26.

'_exptl_absorpt_correction_type' value 'Multi-scan' changed to
'multi-scan' according to
/usr/data/users/saulius/crontab/automatic-downloads/rss-feeds/RSC/lib/dictionaries/cif_core.dic
dictionary named 'cif_core.dic' version 2.4.2 from 2011-04-26.

Automatic conversion script
Id: cif_fix_values 4268 2015-11-12 08:31:59Z antanas 

 Adding full bibliography for 7118699--7118700.cif.
;
_cod_database_code 7118699

loop_
_symmetry_equiv_pos_as_xyz
'x, y, z'
'-x, -y, -z'

loop_
_atom_site_label
_atom_site_type_symbol
_atom_site_fract_x
_atom_site_fract_y
_atom_site_fract_z
_atom_site_U_iso_or_equiv
_atom_site_adp_type
_atom_site_occupancy
_atom_site_symmetry_multiplicity
_atom_site_calc_flag
_atom_site_refinement_flags
C1 C 0.4326(4) 0.3013(3) 0.2914(2) 0.0429(6) Uani 1 1 d .
C2 C 0.3108(4) 0.1928(3) 0.2626(2) 0.0467(7) Uani 1 1 d .
C3 C 0.3366(4) 0.1297(2) 0.1727(2) 0.0437(7) Uani 1 1 d .
C4 C 0.4693(3) 0.1993(3) 0.1455(2) 0.0409(6) Uani 1 1 d .
C5 C 0.5274(3) 0.3084(2) 0.2161(2) 0.0407(6) Uani 1 1 d .
C6 C 0.4658(5) 0.3863(4) 0.3861(3) 0.0707(11) Uani 1 1 d .
H6A H 0.5471 0.3666 0.4313 0.106 Uiso 1 1 calc R
H6B H 0.3679 0.3810 0.4120 0.106 Uiso 1 1 calc R
H6C H 0.5037 0.4659 0.3758 0.106 Uiso 1 1 calc R
C7 C 0.1866(5) 0.1440(4) 0.3192(3) 0.0759(11) Uani 1 1 d .
H7A H 0.2197 0.0821 0.3491 0.114 Uiso 1 1 calc R
H7B H 0.0838 0.1121 0.2760 0.114 Uiso 1 1 calc R
H7C H 0.1767 0.2066 0.3687 0.114 Uiso 1 1 calc R
C8 C 0.2380(5) 0.0089(3) 0.1198(3) 0.0729(11) Uani 1 1 d .
H8A H 0.1291 -0.0015 0.1315 0.109 Uiso 1 1 calc R
H8B H 0.2856 -0.0516 0.1430 0.109 Uiso 1 1 calc R
H8C H 0.2366 0.0028 0.0512 0.109 Uiso 1 1 calc R
C9 C 0.5463(5) 0.1680(4) 0.0597(3) 0.0659(10) Uani 1 1 d .
H9A H 0.4661 0.1154 0.0082 0.099 Uiso 1 1 calc R
H9B H 0.6314 0.1294 0.0787 0.099 Uiso 1 1 calc R
H9C H 0.5907 0.2393 0.0374 0.099 Uiso 1 1 calc R
C10 C 0.6833(4) 0.3975(3) 0.2211(3) 0.0678(10) Uani 1 1 d .
H10A H 0.6815 0.4718 0.2601 0.102 Uiso 1 1 calc R
H10B H 0.6952 0.4091 0.1565 0.102 Uiso 1 1 calc R
H10C H 0.7727 0.3685 0.2499 0.102 Uiso 1 1 calc R
C11 C 0.2186(3) 0.4648(2) 0.1889(2) 0.0373(6) Uani 1 1 d .
C12 C 0.1848(4) 0.5179(3) 0.2759(2) 0.0448(7) Uani 1 1 d .
H12 H 0.1933 0.4807 0.3296 0.054 Uiso 1 1 calc R
C13 C 0.1385(4) 0.6260(3) 0.2839(3) 0.0519(8) Uani 1 1 d .
C14 C 0.1215(4) 0.6831(3) 0.2054(3) 0.0595(9) Uani 1 1 d .
H14 H 0.0912 0.7555 0.2123 0.071 Uiso 1 1 calc R
C15 C 0.1493(4) 0.6330(3) 0.1176(3) 0.0534(8) Uani 1 1 d .
H15 H 0.1374 0.6703 0.0642 0.064 Uiso 1 1 calc R
C16 C 0.1958(3) 0.5248(2) 0.1096(2) 0.0419(6) Uani 1 1 d .
C17 C 0.2214(4) 0.4626(3) 0.0202(2) 0.0448(7) Uani 1 1 d .
H17 H 0.2088 0.4928 -0.0370 0.054 Uiso 1 1 calc R
C18 C 0.2854(3) 0.2960(3) -0.0655(2) 0.0404(6) Uani 1 1 d .
C19 C 0.2064(4) 0.1768(3) -0.0953(2) 0.0482(7) Uani 1 1 d .
H19 H 0.1405 0.1391 -0.0572 0.058 Uiso 1 1 calc R
C20 C 0.2263(4) 0.1145(3) -0.1819(2) 0.0532(8) Uani 1 1 d .
H20 H 0.1724 0.0347 -0.2013 0.064 Uiso 1 1 calc R
C21 C 0.3248(4) 0.1674(3) -0.2414(2) 0.0481(7) Uani 1 1 d .
C22 C 0.3410(4) 0.0963(3) -0.3385(2) 0.0571(8) Uani 1 1 d .
C23 C 0.1802(6) 0.0408(5) -0.4010(4) 0.108(2) Uani 1 1 d .
H23A H 0.1229 -0.0200 -0.3718 0.163 Uiso 1 1 calc R
H23B H 0.1944 0.0060 -0.4642 0.163 Uiso 1 1 calc R
H23C H 0.1191 0.1003 -0.4075 0.163 Uiso 1 1 calc R
C24 C 0.4294(14) 0.0054(10) -0.3215(5) 0.267(8) Uani 1 1 d .
H24A H 0.5393 0.0428 -0.2900 0.400 Uiso 1 1 calc R
H24B H 0.4290 -0.0434 -0.3826 0.400 Uiso 1 1 calc R
H24C H 0.3784 -0.0433 -0.2806 0.400 Uiso 1 1 calc R
C25 C 0.4287(11) 0.1765(7) -0.3985(5) 0.213(6) Uani 1 1 d .
H25A H 0.5388 0.2095 -0.3655 0.320 Uiso 1 1 calc R
H25B H 0.3751 0.2398 -0.4069 0.320 Uiso 1 1 calc R
H25C H 0.4276 0.1308 -0.4612 0.320 Uiso 1 1 calc R
C26 C 0.4057(4) 0.2846(3) -0.2078(2) 0.0541(8) Uani 1 1 d .
H26 H 0.4749 0.3216 -0.2446 0.065 Uiso 1 1 calc R
C27 C 0.3879(4) 0.3490(3) -0.1217(2) 0.0487(7) Uani 1 1 d .
H27 H 0.4445 0.4281 -0.1013 0.058 Uiso 1 1 calc R
C28 C 0.1080(6) 0.6855(4) 0.3773(3) 0.0737(11) Uani 1 1 d .
C29 C 0.0701(9) 0.6695(5) 0.5373(4) 0.124(2) Uani 1 1 d .
H29A H -0.0275 0.6976 0.5257 0.186 Uiso 1 1 calc R
H29B H 0.1586 0.7349 0.5700 0.186 Uiso 1 1 calc R
H29C H 0.0561 0.6098 0.5771 0.186 Uiso 1 1 calc R
N1 N 0.2629(3) 0.3621(2) 0.02243(17) 0.0382(5) Uani 1 1 d .
O1 O 0.0954(7) 0.7859(3) 0.3934(3) 0.1392(18) Uani 1 1 d .
O2 O 0.1050(5) 0.6188(3) 0.4451(2) 0.0951(11) Uani 1 1 d .
Cl1 Cl -0.00930(9) 0.22308(8) 0.10875(7) 0.05291(19) Uani 1 1 d .
Ir1 Ir 0.277825(11) 0.304720(8) 0.155538(7) 0.03240(4) Uani 1 1 d .

loop_
_atom_site_aniso_label
_atom_site_aniso_U_11
_atom_site_aniso_U_22
_atom_site_aniso_U_33
_atom_site_aniso_U_23
_atom_site_aniso_U_13
_atom_site_aniso_U_12
C1 0.0445(16) 0.0506(16) 0.0343(15) 0.0016(12) 0.0021(13) 0.0213(13)
C2 0.0432(16) 0.0575(17) 0.0454(17) 0.0187(14) 0.0121(14) 0.0164(14)
C3 0.0454(16) 0.0363(13) 0.0492(18) 0.0063(12) 0.0039(14) 0.0145(12)
C4 0.0391(15) 0.0455(14) 0.0396(16) 0.0021(12) 0.0057(12) 0.0190(12)
C5 0.0355(14) 0.0430(14) 0.0432(16) 0.0089(12) 0.0021(12) 0.0114(12)
C6 0.076(3) 0.090(3) 0.0405(19) -0.0124(18) -0.0076(18) 0.037(2)
C7 0.065(2) 0.106(3) 0.070(3) 0.045(2) 0.028(2) 0.019(2)
C8 0.076(3) 0.0415(17) 0.088(3) 0.0028(18) -0.003(2) 0.0061(17)
C9 0.054(2) 0.096(3) 0.053(2) -0.0031(19) 0.0126(17) 0.038(2)
C10 0.0450(19) 0.066(2) 0.088(3) 0.024(2) 0.0025(19) 0.0036(17)
C11 0.0316(13) 0.0389(13) 0.0406(15) 0.0037(11) 0.0051(12) 0.0105(11)
C12 0.0462(17) 0.0457(15) 0.0463(17) 0.0050(13) 0.0106(14) 0.0203(13)
C13 0.0513(18) 0.0483(16) 0.057(2) -0.0016(14) 0.0102(16) 0.0224(14)
C14 0.061(2) 0.0470(17) 0.073(2) 0.0050(16) 0.0041(18) 0.0283(16)
C15 0.0544(19) 0.0473(16) 0.059(2) 0.0135(15) 0.0008(16) 0.0188(14)
C16 0.0360(15) 0.0427(14) 0.0446(17) 0.0064(12) 0.0023(13) 0.0092(12)
C17 0.0407(16) 0.0507(16) 0.0410(16) 0.0130(13) 0.0029(13) 0.0064(13)
C18 0.0364(15) 0.0485(15) 0.0318(14) 0.0030(12) 0.0004(12) 0.0072(12)
C19 0.0472(17) 0.0512(16) 0.0392(16) 0.0023(13) 0.0096(14) -0.0008(14)
C20 0.0527(19) 0.0526(17) 0.0424(18) -0.0028(14) 0.0038(15) -0.0023(15)
C21 0.0408(16) 0.0650(19) 0.0339(15) -0.0005(14) 0.0037(13) 0.0119(14)
C22 0.0500(19) 0.082(2) 0.0350(17) -0.0028(16) 0.0062(14) 0.0178(17)
C23 0.084(3) 0.153(5) 0.060(3) -0.045(3) 0.001(2) 0.019(3)
C24 0.429(16) 0.407(15) 0.061(4) -0.005(6) 0.008(6) 0.379(14)
C25 0.254(10) 0.216(8) 0.086(4) -0.073(5) 0.110(6) -0.118(7)
C26 0.0518(19) 0.066(2) 0.0422(18) 0.0085(15) 0.0160(15) 0.0053(16)
C27 0.0471(17) 0.0506(16) 0.0428(17) 0.0051(13) 0.0098(14) 0.0006(14)
C28 0.090(3) 0.069(2) 0.072(3) 0.000(2) 0.023(2) 0.045(2)
C29 0.199(7) 0.110(4) 0.088(4) 0.004(3) 0.078(4) 0.064(4)
N1 0.0350(12) 0.0441(12) 0.0332(12) 0.0049(10) 0.0046(10) 0.0068(10)
O1 0.249(6) 0.101(3) 0.106(3) 0.007(2) 0.059(3) 0.117(3)
O2 0.156(3) 0.0730(18) 0.078(2) 0.0039(15) 0.064(2) 0.051(2)
Cl1 0.0313(4) 0.0629(5) 0.0610(5) 0.0096(4) 0.0061(3) 0.0065(3)
Ir1 0.03065(6) 0.03550(6) 0.03080(6) 0.00222(4) 0.00618(4) 0.00977(4)

loop_
_atom_type_symbol
_atom_type_description
_atom_type_scat_dispersion_real
_atom_type_scat_dispersion_imag
_atom_type_scat_source
C C 0.0033 0.0016 'International Tables Vol C Tables 4.2.6.8 and 6.1.1.4'
H H 0.0000 0.0000 'International Tables Vol C Tables 4.2.6.8 and 6.1.1.4'
N N 0.0061 0.0033 'International Tables Vol C Tables 4.2.6.8 and 6.1.1.4'
O O 0.0106 0.0060 'International Tables Vol C Tables 4.2.6.8 and 6.1.1.4'
Cl Cl 0.1484 0.1585 'International Tables Vol C Tables 4.2.6.8 and 6.1.1.4'
Ir Ir -1.4442 7.9887 'International Tables Vol C Tables 4.2.6.8 and 6.1.1.4'

loop_
_geom_angle_atom_site_label_1
_geom_angle_atom_site_label_2
_geom_angle_atom_site_label_3
_geom_angle
C2 C1 C5 107.2(3)
C2 C1 C6 126.6(3)
C5 C1 C6 126.0(3)
C2 C1 Ir1 70.55(17)
C5 C1 Ir1 70.57(16)
C6 C1 Ir1 128.2(2)
C1 C2 C3 108.3(3)
C1 C2 C7 127.0(3)
C3 C2 C7 124.4(3)
C1 C2 Ir1 71.07(16)
C3 C2 Ir1 73.78(17)
C7 C2 Ir1 125.7(2)
C4 C3 C2 108.0(3)
C4 C3 C8 126.9(3)
C2 C3 C8 125.1(3)
C4 C3 Ir1 72.38(16)
C2 C3 Ir1 68.09(16)
C8 C3 Ir1 125.9(2)
C3 C4 C5 108.7(3)
C3 C4 C9 127.3(3)
C5 C4 C9 123.9(3)
C3 C4 Ir1 71.43(15)
C5 C4 Ir1 67.88(15)
C9 C4 Ir1 128.1(2)
C1 C5 C4 107.6(2)
C1 C5 C10 126.2(3)
C4 C5 C10 124.7(3)
C1 C5 Ir1 70.79(16)
C4 C5 Ir1 74.21(16)
C10 C5 Ir1 131.7(2)
C1 C6 H6A 109.5
C1 C6 H6B 109.5
H6A C6 H6B 109.5
C1 C6 H6C 109.5
H6A C6 H6C 109.5
H6B C6 H6C 109.5
C2 C7 H7A 109.5
C2 C7 H7B 109.5
H7A C7 H7B 109.5
C2 C7 H7C 109.5
H7A C7 H7C 109.5
H7B C7 H7C 109.5
C3 C8 H8A 109.5
C3 C8 H8B 109.5
H8A C8 H8B 109.5
C3 C8 H8C 109.5
H8A C8 H8C 109.5
H8B C8 H8C 109.5
C4 C9 H9A 109.5
C4 C9 H9B 109.5
H9A C9 H9B 109.5
C4 C9 H9C 109.5
H9A C9 H9C 109.5
H9B C9 H9C 109.5
C5 C10 H10A 109.5
C5 C10 H10B 109.5
H10A C10 H10B 109.5
C5 C10 H10C 109.5
H10A C10 H10C 109.5
H10B C10 H10C 109.5
C12 C11 C16 115.8(3)
C12 C11 Ir1 129.0(2)
C16 C11 Ir1 114.9(2)
C11 C12 C13 121.0(3)
C11 C12 H12 119.5
C13 C12 H12 119.5
C14 C13 C12 121.3(3)
C14 C13 C28 117.3(3)
C12 C13 C28 121.4(3)
C15 C14 C13 119.8(3)
C15 C14 H14 120.1
C13 C14 H14 120.1
C14 C15 C16 118.9(3)
C14 C15 H15 120.6
C16 C15 H15 120.6
C15 C16 C11 123.1(3)
C15 C16 C17 123.3(3)
C11 C16 C17 113.6(2)
N1 C17 C16 117.1(3)
N1 C17 H17 121.5
C16 C17 H17 121.5
C19 C18 C27 119.1(3)
C19 C18 N1 120.2(3)
C27 C18 N1 120.6(3)
C20 C19 C18 119.6(3)
C20 C19 H19 120.2
C18 C19 H19 120.2
C19 C20 C21 122.2(3)
C19 C20 H20 118.9
C21 C20 H20 118.9
C26 C21 C20 116.6(3)
C26 C21 C22 122.5(3)
C20 C21 C22 120.9(3)
C24 C22 C23 109.9(6)
C24 C22 C25 108.7(6)
C23 C22 C25 104.6(5)
C24 C22 C21 110.5(3)
C23 C22 C21 111.4(3)
C25 C22 C21 111.5(4)
C22 C23 H23A 109.5
C22 C23 H23B 109.5
H23A C23 H23B 109.5
C22 C23 H23C 109.5
H23A C23 H23C 109.5
H23B C23 H23C 109.5
C22 C24 H24A 109.5
C22 C24 H24B 109.5
H24A C24 H24B 109.5
C22 C24 H24C 109.5
H24A C24 H24C 109.5
H24B C24 H24C 109.5
C22 C25 H25A 109.5
C22 C25 H25B 109.5
H25A C25 H25B 109.5
C22 C25 H25C 109.5
H25A C25 H25C 109.5
H25B C25 H25C 109.5
C21 C26 C27 122.4(3)
C21 C26 H26 118.8
C27 C26 H26 118.8
C26 C27 C18 120.0(3)
C26 C27 H27 120.0
C18 C27 H27 120.0
O1 C28 O2 121.8(4)
O1 C28 C13 124.3(4)
O2 C28 C13 113.8(3)
O2 C29 H29A 109.5
O2 C29 H29B 109.5
H29A C29 H29B 109.5
O2 C29 H29C 109.5
H29A C29 H29C 109.5
H29B C29 H29C 109.5
C17 N1 C18 118.8(2)
C17 N1 Ir1 116.4(2)
C18 N1 Ir1 124.63(18)
C28 O2 C29 116.8(3)
C11 Ir1 N1 77.89(10)
C11 Ir1 C2 122.13(12)
N1 Ir1 C2 159.97(11)
C11 Ir1 C5 113.28(11)
N1 Ir1 C5 110.63(10)
C2 Ir1 C5 64.21(11)
C11 Ir1 C1 100.90(11)
N1 Ir1 C1 146.59(11)
C2 Ir1 C1 38.38(12)
C5 Ir1 C1 38.63(11)
C11 Ir1 C3 160.26(12)
N1 Ir1 C3 121.84(10)
C2 Ir1 C3 38.13(12)
C5 Ir1 C3 62.98(11)
C1 Ir1 C3 63.52(11)
C11 Ir1 C4 149.38(11)
N1 Ir1 C4 100.94(10)
C2 Ir1 C4 62.55(11)
C5 Ir1 C4 37.91(10)
C1 Ir1 C4 63.20(10)
C3 Ir1 C4 36.19(11)
C11 Ir1 Cl1 85.54(8)
N1 Ir1 Cl1 86.38(7)
C2 Ir1 Cl1 94.15(9)
C5 Ir1 Cl1 156.43(8)
C1 Ir1 Cl1 127.00(9)
C3 Ir1 Cl1 94.43(8)
C4 Ir1 Cl1 125.06(8)

loop_
_geom_bond_atom_site_label_1
_geom_bond_atom_site_label_2
_geom_bond_distance
C1 C2 1.427(4)
C1 C5 1.437(4)
C1 C6 1.492(4)
C1 Ir1 2.174(3)
C2 C3 1.442(4)
C2 C7 1.498(4)
C2 Ir1 2.167(3)
C3 C4 1.397(4)
C3 C8 1.505(4)
C3 Ir1 2.242(3)
C4 C5 1.440(4)
C4 C9 1.500(4)
C4 Ir1 2.255(3)
C5 C10 1.501(4)
C5 Ir1 2.171(3)
C6 H6A 0.9600
C6 H6B 0.9600
C6 H6C 0.9600
C7 H7A 0.9600
C7 H7B 0.9600
C7 H7C 0.9600
C8 H8A 0.9600
C8 H8B 0.9600
C8 H8C 0.9600
C9 H9A 0.9600
C9 H9B 0.9600
C9 H9C 0.9600
C10 H10A 0.9600
C10 H10B 0.9600
C10 H10C 0.9600
C11 C12 1.391(4)
C11 C16 1.418(4)
C11 Ir1 2.044(3)
C12 C13 1.395(4)
C12 H12 0.9300
C13 C14 1.381(5)
C13 C28 1.483(5)
C14 C15 1.368(5)
C14 H14 0.9300
C15 C16 1.395(4)
C15 H15 0.9300
C16 C17 1.432(4)
C17 N1 1.298(4)
C17 H17 0.9300
C18 C19 1.387(4)
C18 C27 1.387(4)
C18 N1 1.423(4)
C19 C20 1.379(4)
C19 H19 0.9300
C20 C21 1.400(4)
C20 H20 0.9300
C21 C26 1.377(5)
C21 C22 1.535(4)
C22 C24 1.454(7)
C22 C23 1.481(6)
C22 C25 1.518(7)
C23 H23A 0.9600
C23 H23B 0.9600
C23 H23C 0.9600
C24 H24A 0.9600
C24 H24B 0.9600
C24 H24C 0.9600
C25 H25A 0.9600
C25 H25B 0.9600
C25 H25C 0.9600
C26 C27 1.379(4)
C26 H26 0.9300
C27 H27 0.9300
C28 O1 1.192(5)
C28 O2 1.322(5)
C29 O2 1.448(5)
C29 H29A 0.9600
C29 H29B 0.9600
C29 H29C 0.9600
N1 Ir1 2.084(2)
Cl1 Ir1 2.4004(8)

loop_
_geom_torsion_atom_site_label_1
_geom_torsion_atom_site_label_2
_geom_torsion_atom_site_label_3
_geom_torsion_atom_site_label_4
_geom_torsion
C5 C1 C2 C3 3.5(3)
C6 C1 C2 C3 -171.4(3)
Ir1 C1 C2 C3 64.9(2)
C5 C1 C2 C7 177.6(3)
C6 C1 C2 C7 2.8(5)
Ir1 C1 C2 C7 -121.0(3)
C5 C1 C2 Ir1 -61.41(19)
C6 C1 C2 Ir1 123.7(3)
C1 C2 C3 C4 -1.4(3)
C7 C2 C3 C4 -175.7(3)
Ir1 C2 C3 C4 61.7(2)
C1 C2 C3 C8 177.6(3)
C7 C2 C3 C8 3.2(5)
Ir1 C2 C3 C8 -119.3(3)
C1 C2 C3 Ir1 -63.1(2)
C7 C2 C3 Ir1 122.6(3)
C2 C3 C4 C5 -1.3(3)
C8 C3 C4 C5 179.8(3)
Ir1 C3 C4 C5 57.76(19)
C2 C3 C4 C9 176.8(3)
C8 C3 C4 C9 -2.1(5)
Ir1 C3 C4 C9 -124.2(3)
C2 C3 C4 Ir1 -59.0(2)
C8 C3 C4 Ir1 122.1(3)
C2 C1 C5 C4 -4.2(3)
C6 C1 C5 C4 170.7(3)
Ir1 C1 C5 C4 -65.61(19)
C2 C1 C5 C10 -170.5(3)
C6 C1 C5 C10 4.4(5)
Ir1 C1 C5 C10 128.1(3)
C2 C1 C5 Ir1 61.4(2)
C6 C1 C5 Ir1 -123.7(3)
C3 C4 C5 C1 3.4(3)
C9 C4 C5 C1 -174.7(3)
Ir1 C4 C5 C1 63.36(19)
C3 C4 C5 C10 169.9(3)
C9 C4 C5 C10 -8.2(5)
Ir1 C4 C5 C10 -130.1(3)
C3 C4 C5 Ir1 -59.9(2)
C9 C4 C5 Ir1 121.9(3)
C16 C11 C12 C13 -2.7(4)
Ir1 C11 C12 C13 -176.8(2)
C11 C12 C13 C14 1.2(5)
C11 C12 C13 C28 -177.8(3)
C12 C13 C14 C15 0.5(5)
C28 C13 C14 C15 179.5(3)
C13 C14 C15 C16 -0.5(5)
C14 C15 C16 C11 -1.2(5)
C14 C15 C16 C17 177.4(3)
C12 C11 C16 C15 2.7(4)
Ir1 C11 C16 C15 177.6(2)
C12 C11 C16 C17 -175.9(3)
Ir1 C11 C16 C17 -1.0(3)
C15 C16 C17 N1 -179.3(3)
C11 C16 C17 N1 -0.7(4)
C27 C18 C19 C20 -2.4(5)
N1 C18 C19 C20 178.4(3)
C18 C19 C20 C21 0.3(5)
C19 C20 C21 C26 1.9(5)
C19 C20 C21 C22 -178.5(3)
C26 C21 C22 C24 110.5(7)
C20 C21 C22 C24 -69.1(7)
C26 C21 C22 C23 -127.0(4)
C20 C21 C22 C23 53.4(5)
C26 C21 C22 C25 -10.6(6)
C20 C21 C22 C25 169.9(5)
C20 C21 C26 C27 -2.1(5)
C22 C21 C26 C27 178.4(3)
C21 C26 C27 C18 0.0(5)
C19 C18 C27 C26 2.3(5)
N1 C18 C27 C26 -178.5(3)
C14 C13 C28 O1 -12.4(7)
C12 C13 C28 O1 166.6(5)
C14 C13 C28 O2 171.4(4)
C12 C13 C28 O2 -9.6(6)
C16 C17 N1 C18 178.4(2)
C16 C17 N1 Ir1 2.0(3)
C19 C18 N1 C17 -128.0(3)
C27 C18 N1 C17 52.8(4)
C19 C18 N1 Ir1 48.1(4)
C27 C18 N1 Ir1 -131.1(3)
O1 C28 O2 C29 5.8(8)
C13 C28 O2 C29 -177.9(4)
C12 C11 Ir1 N1 175.7(3)
C16 C11 Ir1 N1 1.5(2)
C12 C11 Ir1 C2 -3.7(3)
C16 C11 Ir1 C2 -177.81(19)
C12 C11 Ir1 C5 -76.9(3)
C16 C11 Ir1 C5 109.0(2)
C12 C11 Ir1 C1 -38.4(3)
C16 C11 Ir1 C1 147.5(2)
C12 C11 Ir1 C3 -2.3(5)
C16 C11 Ir1 C3 -176.4(3)
C12 C11 Ir1 C4 -93.3(3)
C16 C11 Ir1 C4 92.6(3)
C12 C11 Ir1 Cl1 88.4(3)
C16 C11 Ir1 Cl1 -85.7(2)
C17 N1 Ir1 C11 -2.0(2)
C18 N1 Ir1 C11 -178.1(2)
C17 N1 Ir1 C2 176.4(3)
C18 N1 Ir1 C2 0.3(4)
C17 N1 Ir1 C5 -112.5(2)
C18 N1 Ir1 C5 71.3(2)
C17 N1 Ir1 C1 -93.5(3)
C18 N1 Ir1 C1 90.4(3)
C17 N1 Ir1 C3 177.2(2)
C18 N1 Ir1 C3 1.1(3)
C17 N1 Ir1 C4 -150.7(2)
C18 N1 Ir1 C4 33.1(2)
C17 N1 Ir1 Cl1 84.2(2)
C18 N1 Ir1 Cl1 -91.9(2)
C1 C2 Ir1 C11 -64.3(2)
C3 C2 Ir1 C11 179.23(16)
C7 C2 Ir1 C11 58.2(4)
C1 C2 Ir1 N1 117.5(3)
C3 C2 Ir1 N1 1.1(4)
C7 C2 Ir1 N1 -120.0(4)
C1 C2 Ir1 C5 38.08(16)
C3 C2 Ir1 C5 -78.37(18)
C7 C2 Ir1 C5 160.6(4)
C3 C2 Ir1 C1 -116.4(2)
C7 C2 Ir1 C1 122.5(4)
C1 C2 Ir1 C3 116.4(2)
C7 C2 Ir1 C3 -121.0(4)
C1 C2 Ir1 C4 80.65(18)
C3 C2 Ir1 C4 -35.80(17)
C7 C2 Ir1 C4 -156.8(4)
C1 C2 Ir1 Cl1 -151.66(15)
C3 C2 Ir1 Cl1 91.89(17)
C7 C2 Ir1 Cl1 -29.1(3)
C1 C5 Ir1 C11 77.96(18)
C4 C5 Ir1 C11 -166.48(16)
C10 C5 Ir1 C11 -43.8(4)
C1 C5 Ir1 N1 163.26(16)
C4 C5 Ir1 N1 -81.18(18)
C10 C5 Ir1 N1 41.5(3)
C1 C5 Ir1 C2 -37.83(17)
C4 C5 Ir1 C2 77.72(18)
C10 C5 Ir1 C2 -159.6(4)
C4 C5 Ir1 C1 115.6(2)
C10 C5 Ir1 C1 -121.8(4)
C1 C5 Ir1 C3 -80.59(18)
C4 C5 Ir1 C3 34.97(17)
C10 C5 Ir1 C3 157.6(4)
C1 C5 Ir1 C4 -115.6(2)
C10 C5 Ir1 C4 122.6(4)
C1 C5 Ir1 Cl1 -62.8(3)
C4 C5 Ir1 Cl1 52.8(3)
C10 C5 Ir1 Cl1 175.4(2)
C2 C1 Ir1 C11 129.00(17)
C5 C1 Ir1 C11 -113.81(17)
C6 C1 Ir1 C11 7.2(3)
C2 C1 Ir1 N1 -146.51(19)
C5 C1 Ir1 N1 -29.3(3)
C6 C1 Ir1 N1 91.7(4)
C5 C1 Ir1 C2 117.2(2)
C6 C1 Ir1 C2 -121.8(4)
C2 C1 Ir1 C5 -117.2(2)
C6 C1 Ir1 C5 121.0(4)
C2 C1 Ir1 C3 -38.14(17)
C5 C1 Ir1 C3 79.06(17)
C6 C1 Ir1 C3 -159.9(4)
C2 C1 Ir1 C4 -78.81(18)
C5 C1 Ir1 C4 38.39(16)
C6 C1 Ir1 C4 159.4(4)
C2 C1 Ir1 Cl1 36.36(19)
C5 C1 Ir1 Cl1 153.56(13)
C6 C1 Ir1 Cl1 -85.4(3)
C4 C3 Ir1 C11 -120.4(3)
C2 C3 Ir1 C11 -1.9(4)
C8 C3 Ir1 C11 116.4(4)
C4 C3 Ir1 N1 62.0(2)
C2 C3 Ir1 N1 -179.56(16)
C8 C3 Ir1 N1 -61.2(3)
C4 C3 Ir1 C2 -118.5(3)
C8 C3 Ir1 C2 118.4(4)
C4 C3 Ir1 C5 -36.61(17)
C2 C3 Ir1 C5 81.87(19)
C8 C3 Ir1 C5 -159.8(3)
C4 C3 Ir1 C1 -80.09(19)
C2 C3 Ir1 C1 38.39(18)
C8 C3 Ir1 C1 156.7(3)
C2 C3 Ir1 C4 118.5(3)
C8 C3 Ir1 C4 -123.2(4)
C4 C3 Ir1 Cl1 150.44(17)
C2 C3 Ir1 Cl1 -91.08(17)
C8 C3 Ir1 Cl1 27.3(3)
C3 C4 Ir1 C11 145.1(2)
C5 C4 Ir1 C11 24.9(3)
C9 C4 Ir1 C11 -91.6(4)
C3 C4 Ir1 N1 -130.21(18)
C5 C4 Ir1 N1 109.62(17)
C9 C4 Ir1 N1 -6.9(3)
C3 C4 Ir1 C2 37.70(19)
C5 C4 Ir1 C2 -82.47(19)
C9 C4 Ir1 C2 161.0(3)
C3 C4 Ir1 C5 120.2(3)
C9 C4 Ir1 C5 -116.5(4)
C3 C4 Ir1 C1 81.0(2)
C5 C4 Ir1 C1 -39.12(17)
C9 C4 Ir1 C1 -155.6(3)
C5 C4 Ir1 C3 -120.2(3)
C9 C4 Ir1 C3 123.3(4)
C3 C4 Ir1 Cl1 -36.9(2)
C5 C4 Ir1 Cl1 -157.10(14)
C9 C4 Ir1 Cl1 86.4(3)
